data_7041098
loop_
_publ_author_name
'Axthammer, Quirin J.'
'Klap\"otke, Thomas M'
'Krumm, Burkhard'
'Scharf, Regina'
'Unger, Cornelia C.'

_publ_section_title
;
 Convenient synthesis of energetic polynitro materials including
 (NO2)3CCH2CH2NH3-salts via Michael addition of trinitromethane.
;
_journal_issue 47
_journal_name_full 'Dalton transactions (Cambridge, England : 2003)'
_journal_page_first 18909
_journal_page_last 18920
_journal_paper_doi 10.1039/c6dt03779h
_journal_volume 45
_journal_year 2016
_chemical_formula_moiety 'C4 H6 N4 O7'
_chemical_formula_sum 'C4 H6 N4 O7'
_chemical_formula_weight 222.11
_chemical_name_common 4,4,4-trinitrobutanamide
_chemical_name_systematic 4,4,4-trinitrobutanamide
_space_group_IT_number 2
_symmetry_cell_setting triclinic
_symmetry_Int_Tables_number 2
_symmetry_space_group_name_Hall '-P 1'
_symmetry_space_group_name_H-M 'P -1'
_atom_sites_solution_hydrogens geom
_atom_sites_solution_primary direct
_atom_sites_solution_secondary difmap
_audit_creation_date
;
'Thu Jun 20 15:18:27 2013'
;
_audit_creation_method SHELXL-97
_audit_update_record
;
2016-09-26 deposited with the CCDC.
2016-10-28 downloaded from the CCDC.
;
_cell_angle_alpha 80.728(7)
_cell_angle_beta 87.505(7)
_cell_angle_gamma 88.355(6)
_cell_formula_units_Z 2
_cell_length_a 6.1081(5)
_cell_length_b 7.5366(6)
_cell_length_c 8.8543(7)
_cell_measurement_reflns_used 1595
_cell_measurement_temperature 100(2)
_cell_measurement_theta_max 32.2010
_cell_measurement_theta_min 4.7930
_cell_volume 401.80(6)
_computing_cell_refinement
;
CrysAlisPro, Agilent Technologies,
Version 1.171.36.24 (release 03-12-2012 CrysAlis171 .NET)
(compiled Dec  3 2012,18:21:49)
;
_computing_data_collection
;
CrysAlisPro, Agilent Technologies,
Version 1.171.36.24 (release 03-12-2012 CrysAlis171 .NET)
(compiled Dec  3 2012,18:21:49)
;
_computing_data_reduction
;
CrysAlisPro, Agilent Technologies,
Version 1.171.36.24 (release 03-12-2012 CrysAlis171 .NET)
(compiled Dec  3 2012,18:21:49)
;
_computing_molecular_graphics
;
'ORTEP (M. N. Burnett, C. K. Johnson, ORTEP-III: Oak Ridge Thermal Ellipsoid
# Plot Program for Crystal Structure Illustrations, Oak Ridge National
# Laboratory Report ORNL-6895, 1996). Windows version (L. J. Farrugia, Univ.
# Glasgow) used --- SCHAKAL (E. Keller, University of  Freiburg (Breisgau),
# Germany, 1995)'
;
_computing_publication_material
;PLATON (A. L. Spek, Acta Crystallogr, Sect. A, 1990, 46, C34, 1995 version).
# --- T.B.Cohen, Pure Appl. Chem. 1996,68,2339-2359 (atomic masses).
;
_computing_structure_refinement 'SHELXL-97 (Sheldrick, 1997)'
_computing_structure_solution SIR-97
_diffrn_ambient_temperature 100(2)
_diffrn_detector_area_resol_mean 15.9809
_diffrn_measured_fraction_theta_full 0.994
_diffrn_measured_fraction_theta_max 0.994
_diffrn_measurement_details
;
#__ type_ start__ end____ width___ exp.time_
  1 omega   -9.00   41.00   1.0000   15.0000
omega____ theta____ kappa____ phi______ frames
    -      -28.6994   57.0000  -90.0000 50

#__ type_ start__ end____ width___ exp.time_
  2 omega -100.00  -75.00   1.0000   15.0000
omega____ theta____ kappa____ phi______ frames
    -      -28.6994  -77.0000    0.0000 25

#__ type_ start__ end____ width___ exp.time_
  3 omega  -97.00  -19.00   1.0000   15.0000
omega____ theta____ kappa____ phi______ frames
    -      -28.6994  -57.0000  120.0000 78

#__ type_ start__ end____ width___ exp.time_
  4 omega   -3.00  102.00   1.0000   15.0000
omega____ theta____ kappa____ phi______ frames
    -       29.7932   77.0000    0.0000 105

#__ type_ start__ end____ width___ exp.time_
  5 omega  -24.00   74.00   1.0000   15.0000
omega____ theta____ kappa____ phi______ frames
    -       29.7932  -99.0000   90.0000 98

#__ type_ start__ end____ width___ exp.time_
  6 omega  -16.00   64.00   1.0000   15.0000
omega____ theta____ kappa____ phi______ frames
    -       29.7932  -99.0000 -120.0000 80

;
_diffrn_measurement_device 'CCD camera on \k-goniostat'
_diffrn_measurement_device_type KappaCCD
_diffrn_measurement_method omega-scan
_diffrn_orient_matrix_UB_11 -0.0459895000
_diffrn_orient_matrix_UB_12 -0.0833300000
_diffrn_orient_matrix_UB_13 0.0331760000
_diffrn_orient_matrix_UB_21 0.0550389000
_diffrn_orient_matrix_UB_22 -0.0422974000
_diffrn_orient_matrix_UB_23 -0.0572952000
_diffrn_orient_matrix_UB_31 0.0915024000
_diffrn_orient_matrix_UB_32 -0.0191055000
_diffrn_orient_matrix_UB_33 0.0470663000
_diffrn_radiation_collimation 0.5
_diffrn_radiation_monochromator graphite
_diffrn_radiation_source 'fine-focus sealed tube'
_diffrn_radiation_type 'Mo K\a'
_diffrn_radiation_wavelength 0.71069
_diffrn_reflns_av_R_equivalents 0.0192
_diffrn_reflns_av_sigmaI/netI 0.0340
_diffrn_reflns_limit_h_max 8
_diffrn_reflns_limit_h_min -8
_diffrn_reflns_limit_k_max 10
_diffrn_reflns_limit_k_min -10
_diffrn_reflns_limit_l_max 11
_diffrn_reflns_limit_l_min -11
_diffrn_reflns_number 3448
_diffrn_reflns_theta_full 28.27
_diffrn_reflns_theta_max 28.27
_diffrn_reflns_theta_min 4.27
_diffrn_source_current 40
_diffrn_source_type 'Spellman generator'
_diffrn_source_voltage 50
_exptl_absorpt_coefficient_mu 0.177
_exptl_absorpt_correction_T_max 1.00000
_exptl_absorpt_correction_T_min 0.98709
_exptl_absorpt_correction_type multi-scan
_exptl_absorpt_process_details
;
CrysAlisPro, Agilent Technologies,
Version 1.171.36.24 (release 03-12-2012 CrysAlis171 .NET)
(compiled Dec  3 2012,18:21:49)
Empirical absorption correction using spherical harmonics,
 implemented in SCALE3 ABSPACK scaling algorithm.
;
_exptl_crystal_colour colorless
_exptl_crystal_density_diffrn 1.836
_exptl_crystal_density_method 'not measured'
_exptl_crystal_description plate
_exptl_crystal_F_000 228
_exptl_crystal_size_max 0.35
_exptl_crystal_size_mid 0.21
_exptl_crystal_size_min 0.05
_refine_diff_density_max 0.388
_refine_diff_density_min -0.228
_refine_diff_density_rms 0.049
_refine_ls_extinction_method none
_refine_ls_goodness_of_fit_ref 1.060
_refine_ls_hydrogen_treatment mixed
_refine_ls_matrix_type full
_refine_ls_number_parameters 154
_refine_ls_number_reflns 1971
_refine_ls_number_restraints 0
_refine_ls_restrained_S_all 1.060
_refine_ls_R_factor_all 0.0380
_refine_ls_R_factor_gt 0.0308
_refine_ls_shift/su_max 0.000
_refine_ls_shift/su_mean 0.000
_refine_ls_structure_factor_coef Fsqd
_refine_ls_weighting_details 'calc w=1/[\s^2^(Fo^2^)+(0.0336P)^2^+0.0521P] where P=(Fo^2^+2Fc^2^)/3'
_refine_ls_weighting_scheme calc
_refine_ls_wR_factor_gt 0.0735
_refine_ls_wR_factor_ref 0.0794
_reflns_number_gt 1685
_reflns_number_total 1971
_reflns_threshold_expression >2\s(I)
_cod_data_source_file c6dt03779h2.cif
_cod_data_source_block manuscript
_cod_depositor_comments 'Adding full bibliography for 7041098--7041104.cif.'
_cod_database_code 7041098

loop_
_symmetry_equiv_pos_as_xyz
'x, y, z'
'-x, -y, -z'

loop_
_atom_site_label
_atom_site_type_symbol
_atom_site_fract_x
_atom_site_fract_y
_atom_site_fract_z
_atom_site_U_iso_or_equiv
_atom_site_adp_type
_atom_site_occupancy
_atom_site_symmetry_multiplicity
_atom_site_calc_flag
C1 C 0.60494(18) 0.69331(16) 0.23573(13) 0.0109(2) Uani 1 1 d
C2 C 0.74978(19) 0.55286(16) 0.32417(13) 0.0113(2) Uani 1 1 d
C3 C 0.7997(2) 0.38700(16) 0.24931(14) 0.0130(2) Uani 1 1 d
C4 C 0.89121(18) 0.23470(16) 0.36527(13) 0.0113(2) Uani 1 1 d
N1 N 0.57563(16) 0.86215(13) 0.31264(11) 0.0126(2) Uani 1 1 d
N2 N 0.37105(16) 0.63111(14) 0.21820(12) 0.0134(2) Uani 1 1 d
N3 N 0.70263(16) 0.75246(13) 0.07520(11) 0.0122(2) Uani 1 1 d
N4 N 1.01006(17) 0.10997(15) 0.30589(12) 0.0141(2) Uani 1 1 d
O1 O 0.63973(14) 0.84792(12) 0.44160(10) 0.0168(2) Uani 1 1 d
O2 O 0.49001(15) 0.99389(12) 0.23761(11) 0.0199(2) Uani 1 1 d
O3 O 0.25978(15) 0.72431(14) 0.12417(12) 0.0259(2) Uani 1 1 d
O4 O 0.31492(14) 0.49514(12) 0.30229(10) 0.0158(2) Uani 1 1 d
O5 O 0.66121(16) 0.65946(13) -0.01991(10) 0.0219(2) Uani 1 1 d
O6 O 0.82850(14) 0.87652(12) 0.05792(10) 0.0188(2) Uani 1 1 d
O7 O 0.84909(14) 0.22584(11) 0.50422(9) 0.0143(2) Uani 1 1 d
H1 H 0.880(2) 0.612(2) 0.3408(17) 0.017 Uiso 1 1 d
H2 H 0.673(2) 0.519(2) 0.4216(17) 0.017 Uiso 1 1 d
H3 H 0.670(2) 0.342(2) 0.2123(17) 0.017 Uiso 1 1 d
H4 H 0.905(2) 0.412(2) 0.1609(17) 0.017 Uiso 1 1 d
H5 H 1.040(2) 0.128(2) 0.2056(18) 0.017 Uiso 1 1 d
H6 H 1.066(2) 0.016(2) 0.3620(17) 0.017 Uiso 1 1 d

loop_
_atom_site_aniso_label
_atom_site_aniso_U_11
_atom_site_aniso_U_22
_atom_site_aniso_U_33
_atom_site_aniso_U_23
_atom_site_aniso_U_13
_atom_site_aniso_U_12
C1 0.0111(5) 0.0101(5) 0.0114(5) -0.0012(4) 0.0001(4) -0.0009(4)
C2 0.0129(5) 0.0103(6) 0.0105(5) -0.0006(4) -0.0023(4) 0.0012(4)
C3 0.0161(6) 0.0109(6) 0.0120(6) -0.0020(4) -0.0025(5) 0.0030(4)
C4 0.0095(5) 0.0105(5) 0.0139(6) -0.0013(4) -0.0015(4) -0.0012(4)
N1 0.0115(5) 0.0110(5) 0.0151(5) -0.0021(4) 0.0011(4) 0.0005(4)
N2 0.0129(5) 0.0130(5) 0.0148(5) -0.0034(4) -0.0015(4) 0.0001(4)
N3 0.0133(5) 0.0107(5) 0.0116(5) 0.0007(4) -0.0008(4) 0.0021(4)
N4 0.0182(5) 0.0119(5) 0.0111(5) -0.0001(4) 0.0005(4) 0.0044(4)
O1 0.0195(4) 0.0177(5) 0.0144(4) -0.0056(4) -0.0028(3) 0.0005(3)
O2 0.0231(5) 0.0128(4) 0.0228(5) -0.0008(4) -0.0024(4) 0.0069(4)
O3 0.0188(5) 0.0228(5) 0.0338(6) 0.0054(4) -0.0129(4) 0.0009(4)
O4 0.0166(4) 0.0155(4) 0.0155(4) -0.0031(3) 0.0025(3) -0.0047(3)
O5 0.0366(6) 0.0172(5) 0.0127(4) -0.0046(4) -0.0013(4) -0.0034(4)
O6 0.0174(4) 0.0200(5) 0.0181(5) -0.0003(4) 0.0011(4) -0.0060(4)
O7 0.0178(4) 0.0123(4) 0.0125(4) -0.0012(3) -0.0001(3) 0.0018(3)

loop_
_atom_type_symbol
_atom_type_description
_atom_type_scat_dispersion_real
_atom_type_scat_dispersion_imag
_atom_type_scat_source
C C 0.0033 0.0016 'International Tables Vol C Tables 4.2.6.8 and 6.1.1.4'
H H 0.0000 0.0000 'International Tables Vol C Tables 4.2.6.8 and 6.1.1.4'
N N 0.0061 0.0033 'International Tables Vol C Tables 4.2.6.8 and 6.1.1.4'
O O 0.0106 0.0060 'International Tables Vol C Tables 4.2.6.8 and 6.1.1.4'

loop_
_geom_angle_atom_site_label_1
_geom_angle_atom_site_label_2
_geom_angle_atom_site_label_3
_geom_angle
C2 C1 N3 110.49(9)
C2 C1 N2 114.15(10)
N3 C1 N2 107.07(9)
C2 C1 N1 112.09(9)
N3 C1 N1 107.44(9)
N2 C1 N1 105.19(9)
C1 C2 C3 115.16(10)
C1 C2 H1 106.1(9)
C3 C2 H1 111.7(9)
C1 C2 H2 105.1(8)
C3 C2 H2 110.0(9)
H1 C2 H2 108.3(13)
C4 C3 C2 110.38(10)
C4 C3 H3 106.3(9)
C2 C3 H3 111.8(9)
C4 C3 H4 109.2(8)
C2 C3 H4 112.1(9)
H3 C3 H4 106.9(12)
O7 C4 N4 123.15(11)
O7 C4 C3 121.47(10)
N4 C4 C3 115.32(10)
O1 N1 O2 127.55(11)
O1 N1 C1 115.79(9)
O2 N1 C1 116.65(10)
O4 N2 O3 126.61(11)
O4 N2 C1 116.27(9)
O3 N2 C1 117.09(10)
O6 N3 O5 126.50(10)
O6 N3 C1 117.14(10)
O5 N3 C1 116.01(10)
C4 N4 H5 118.4(10)
C4 N4 H6 122.5(10)
H5 N4 H6 119.0(14)

loop_
_geom_bond_atom_site_label_1
_geom_bond_atom_site_label_2
_geom_bond_distance
C1 C2 1.5020(16)
C1 N3 1.5206(15)
C1 N2 1.5382(15)
C1 N1 1.5396(15)
C2 C3 1.5240(17)
C2 H1 0.953(16)
C2 H2 0.963(15)
C3 C4 1.5223(16)
C3 H3 0.962(16)
C3 H4 0.988(15)
C4 O7 1.2375(14)
C4 N4 1.3320(15)
N1 O1 1.2106(13)
N1 O2 1.2201(13)
N2 O4 1.2141(13)
N2 O3 1.2173(13)
N3 O6 1.2140(13)
N3 O5 1.2179(14)
N4 H5 0.889(16)
N4 H6 0.868(16)

loop_
_geom_torsion_atom_site_label_1
_geom_torsion_atom_site_label_2
_geom_torsion_atom_site_label_3
_geom_torsion_atom_site_label_4
_geom_torsion
N3 C1 C2 C3 -56.06(13)
N2 C1 C2 C3 64.66(13)
N1 C1 C2 C3 -175.87(10)
C1 C2 C3 C4 -164.29(10)
C2 C3 C4 O7 25.44(16)
C2 C3 C4 N4 -157.30(11)
C2 C1 N1 O1 -11.60(14)
N3 C1 N1 O1 -133.17(10)
N2 C1 N1 O1 112.99(10)
C2 C1 N1 O2 168.78(10)
N3 C1 N1 O2 47.21(13)
N2 C1 N1 O2 -66.63(12)
C2 C1 N2 O4 15.22(14)
N3 C1 N2 O4 137.83(10)
N1 C1 N2 O4 -108.07(11)
C2 C1 N2 O3 -166.18(10)
N3 C1 N2 O3 -43.56(13)
N1 C1 N2 O3 70.54(12)
C2 C1 N3 O6 -88.99(12)
N2 C1 N3 O6 146.14(10)
N1 C1 N3 O6 33.57(13)
C2 C1 N3 O5 84.66(12)
N2 C1 N3 O5 -40.20(13)
N1 C1 N3 O5 -152.78(10)
